data_2208213
loop_
_publ_author_name
'Ji, Xiu-Jie'
'Li, Chunbao'
'Liu, Chao'

_publ_section_title
;
 4-Hydroxy-3-nitrophenyl benzenesulfonate
;
_journal_coeditor_code WW6474
_journal_issue 2
_journal_name_full 'Acta Crystallographica Section E'
_journal_page_first o719
_journal_page_last o720
_journal_paper_doi 10.1107/S1600536806002121
_journal_volume 62
_journal_year 2006
_chemical_formula_iupac 'C12 H9 N O6 S'
_chemical_formula_moiety 'C12 H9 N O6 S'
_chemical_formula_sum 'C12 H9 N O6 S'
_chemical_formula_weight 295.27
_chemical_melting_point 343
_chemical_name_systematic
;
4-Hydroxy-3-nitrophenyl benzenesulfonate
;
_space_group_IT_number 2
_symmetry_cell_setting triclinic
_symmetry_space_group_name_Hall '-P 1'
_symmetry_space_group_name_H-M 'P -1'
_atom_sites_solution_hydrogens geom
_atom_sites_solution_primary direct
_atom_sites_solution_secondary difmap
_cell_angle_alpha 87.833(2)
_cell_angle_beta 89.884(2)
_cell_angle_gamma 87.135(2)
_cell_formula_units_Z 2
_cell_length_a 6.1372(11)
_cell_length_b 7.7339(13)
_cell_length_c 13.152(2)
_cell_measurement_reflns_used 1923
_cell_measurement_temperature 293(2)
_cell_measurement_theta_max 27.97
_cell_measurement_theta_min 2.64
_cell_volume 623.03(18)
_computing_cell_refinement SMART
_computing_data_collection 'SMART (Bruker, 1997)'
_computing_data_reduction 'SAINT (Bruker, 1997)'
_computing_molecular_graphics 'SHELXTL (Bruker, 1997)'
_computing_publication_material SHELXTL
_computing_structure_refinement 'SHELXL97 (Sheldrick, 1997)'
_computing_structure_solution 'SHELXS97 (Sheldrick, 1997)'
_diffrn_ambient_temperature 293(2)
_diffrn_measured_fraction_theta_full 0.974
_diffrn_measured_fraction_theta_max 0.974
_diffrn_measurement_device_type 'Bruker SMART CD area-detector'
_diffrn_measurement_method '\f and \w'
_diffrn_radiation_monochromator graphite
_diffrn_radiation_source 'fine-focus sealed tube'
_diffrn_radiation_type 'Mo K\a'
_diffrn_radiation_wavelength 0.71073
_diffrn_reflns_av_R_equivalents 0.0165
_diffrn_reflns_av_sigmaI/netI 0.0234
_diffrn_reflns_limit_h_max 7
_diffrn_reflns_limit_h_min -5
_diffrn_reflns_limit_k_max 9
_diffrn_reflns_limit_k_min -9
_diffrn_reflns_limit_l_max 15
_diffrn_reflns_limit_l_min -14
_diffrn_reflns_number 3245
_diffrn_reflns_theta_full 25.00
_diffrn_reflns_theta_max 25.00
_diffrn_reflns_theta_min 2.64
_diffrn_standards_decay_% 0
_diffrn_standards_interval_count 0
_diffrn_standards_interval_time 0
_diffrn_standards_number 0
_exptl_absorpt_coefficient_mu 0.286
_exptl_absorpt_correction_T_max 0.950
_exptl_absorpt_correction_T_min 0.934
_exptl_absorpt_correction_type multi-scan
_exptl_absorpt_process_details '(SADABS; Sheldrick, 1996)'
_exptl_crystal_colour colourless
_exptl_crystal_density_diffrn 1.574
_exptl_crystal_density_method 'not measured'
_exptl_crystal_description block
_exptl_crystal_F_000 304
_exptl_crystal_size_max 0.24
_exptl_crystal_size_mid 0.22
_exptl_crystal_size_min 0.18
_refine_diff_density_max 0.166
_refine_diff_density_min -0.437
_refine_ls_extinction_method none
_refine_ls_goodness_of_fit_ref 1.079
_refine_ls_hydrogen_treatment mixed
_refine_ls_matrix_type full
_refine_ls_number_parameters 184
_refine_ls_number_reflns 2138
_refine_ls_number_restraints 1
_refine_ls_restrained_S_all 1.079
_refine_ls_R_factor_all 0.0407
_refine_ls_R_factor_gt 0.0354
_refine_ls_shift/su_max 0.000
_refine_ls_shift/su_mean 0.000
_refine_ls_structure_factor_coef Fsqd
_refine_ls_weighting_details 'calc w=1/[\s^2^(Fo^2^)+(0.0488P)^2^+0.1779P] where P=(Fo^2^+2Fc^2^)/3'
_refine_ls_weighting_scheme calc
_refine_ls_wR_factor_gt 0.0928
_refine_ls_wR_factor_ref 0.0956
_reflns_number_gt 1853
_reflns_number_total 2192
_reflns_threshold_expression I>2\s(I)
_cod_data_source_file ww6474.cif
_cod_data_source_block I
_cod_database_code 2208213
_cod_database_fobs_code 2208213

loop_
_symmetry_equiv_pos_as_xyz
'x, y, z'
'-x, -y, -z'

loop_
_atom_site_label
_atom_site_fract_x
_atom_site_fract_y
_atom_site_fract_z
_atom_site_U_iso_or_equiv
_atom_site_adp_type
_atom_site_calc_flag
_atom_site_refinement_flags
_atom_site_occupancy
_atom_site_type_symbol
S1 0.37630(9) 0.48273(6) 0.67459(3) 0.04613(18) Uani d . 1 S
O1 0.3592(2) 0.31126(16) 0.61230(9) 0.0428(3) Uani d . 1 O
O2 0.1736(3) 0.57831(17) 0.66920(11) 0.0645(4) Uani d . 1 O
O3 0.5687(3) 0.5547(2) 0.63573(11) 0.0690(5) Uani d . 1 O
N1 -0.0454(3) -0.1334(2) 0.78211(12) 0.0474(4) Uani d . 1 N
O4 0.0953(3) -0.1435(2) 0.84732(12) 0.0723(5) Uani d . 1 O
O5 -0.2016(3) -0.2267(2) 0.78486(12) 0.0666(4) Uani d . 1 O
O6 -0.3734(2) -0.07351(18) 0.62102(12) 0.0561(4) Uani d D 1 O
H6 -0.360(4) -0.155(3) 0.6633(16) 0.084 Uiso d D 1 H
C1 0.1683(3) 0.2179(2) 0.62139(12) 0.0354(4) Uani d . 1 C
C2 0.1538(3) 0.0917(2) 0.69597(13) 0.0372(4) Uani d . 1 C
H2 0.2646 0.0715 0.7438 0.045 Uiso calc R 1 H
C3 -0.0299(3) -0.0060(2) 0.69893(12) 0.0361(4) Uani d . 1 C
C4 -0.1955(3) 0.0194(2) 0.62623(14) 0.0383(4) Uani d . 1 C
C5 -0.1744(3) 0.1515(2) 0.55227(14) 0.0415(4) Uani d . 1 C
H5A -0.2840 0.1732 0.5040 0.050 Uiso calc R 1 H
C6 0.0048(3) 0.2498(2) 0.54954(13) 0.0397(4) Uani d . 1 C
H6A 0.0169 0.3374 0.4998 0.048 Uiso calc R 1 H
C7 0.4205(3) 0.4010(2) 0.79931(13) 0.0415(4) Uani d . 1 C
C8 0.2514(3) 0.4063(3) 0.86846(15) 0.0509(5) Uani d . 1 C
H8 0.1169 0.4598 0.8510 0.061 Uiso calc R 1 H
C9 0.2861(4) 0.3304(3) 0.96425(17) 0.0640(6) Uani d . 1 C
H9 0.1741 0.3329 1.0120 0.077 Uiso calc R 1 H
C10 0.4846(4) 0.2516(3) 0.98929(17) 0.0676(7) Uani d . 1 C
H10 0.5059 0.2000 1.0537 0.081 Uiso calc R 1 H
C11 0.6530(4) 0.2483(3) 0.91971(19) 0.0681(6) Uani d . 1 C
H11 0.7873 0.1946 0.9374 0.082 Uiso calc R 1 H
C12 0.6223(3) 0.3244(3) 0.82394(16) 0.0541(5) Uani d . 1 C
H12 0.7355 0.3242 0.7768 0.065 Uiso calc R 1 H

loop_
_atom_site_aniso_label
_atom_site_aniso_U_11
_atom_site_aniso_U_22
_atom_site_aniso_U_33
_atom_site_aniso_U_12
_atom_site_aniso_U_13
_atom_site_aniso_U_23
S1 0.0643(4) 0.0346(3) 0.0402(3) -0.0134(2) -0.0088(2) 0.00391(18)
O1 0.0460(7) 0.0430(7) 0.0408(7) -0.0140(6) 0.0017(5) -0.0031(5)
O2 0.0909(12) 0.0448(8) 0.0564(9) 0.0114(8) -0.0209(8) -0.0019(6)
O3 0.0921(12) 0.0631(9) 0.0553(9) -0.0463(9) -0.0022(8) 0.0082(7)
N1 0.0610(10) 0.0425(9) 0.0391(9) -0.0110(8) -0.0012(8) 0.0038(7)
O4 0.0915(12) 0.0718(10) 0.0537(9) -0.0254(9) -0.0268(9) 0.0247(8)
O5 0.0777(11) 0.0674(10) 0.0568(9) -0.0346(9) 0.0007(8) 0.0135(7)
O6 0.0467(8) 0.0528(8) 0.0697(10) -0.0160(7) -0.0106(7) 0.0060(7)
C1 0.0401(10) 0.0318(8) 0.0348(9) -0.0053(7) 0.0008(7) -0.0025(7)
C2 0.0405(10) 0.0369(9) 0.0344(9) -0.0018(7) -0.0053(7) -0.0026(7)
C3 0.0434(10) 0.0316(8) 0.0332(9) -0.0033(7) 0.0014(7) 0.0007(7)
C4 0.0359(10) 0.0356(9) 0.0438(10) -0.0031(7) -0.0001(8) -0.0060(7)
C5 0.0439(11) 0.0384(9) 0.0420(10) 0.0012(8) -0.0108(8) -0.0017(8)
C6 0.0526(11) 0.0318(8) 0.0344(9) -0.0022(8) -0.0034(8) 0.0014(7)
C7 0.0523(11) 0.0358(9) 0.0373(9) -0.0103(8) -0.0074(8) -0.0001(7)
C8 0.0523(12) 0.0514(11) 0.0493(11) -0.0072(9) -0.0019(9) 0.0010(9)
C9 0.0747(16) 0.0718(14) 0.0463(12) -0.0166(12) 0.0036(11) 0.0049(10)
C10 0.0916(19) 0.0674(14) 0.0440(12) -0.0164(13) -0.0169(12) 0.0124(10)
C11 0.0714(16) 0.0686(14) 0.0633(15) 0.0026(12) -0.0265(12) 0.0034(11)
C12 0.0525(12) 0.0600(12) 0.0499(11) -0.0037(10) -0.0080(9) -0.0041(9)

loop_
_atom_type_symbol
_atom_type_description
_atom_type_scat_dispersion_real
_atom_type_scat_dispersion_imag
_atom_type_scat_source
C C 0.0033 0.0016
; International Tables
Vol. C, Tables 4.2.6.8 and 6.1.1.4
;
H H 0.0000 0.0000
; International Tables
Vol. C, Tables 4.2.6.8 and 6.1.1.4
;
N N 0.0061 0.0033
; International Tables
Vol. C, Tables 4.2.6.8 and 6.1.1.4
;
O O 0.0106 0.0000
; International Tables
Vol. C, Tables 4.2.6.8 and 6.1.1.4
;
S S 0.1246 0.1234
; International Tables
Vol. C, Tables 4.2.6.8 and 6.1.1.4
;

loop_
_geom_angle_atom_site_label_1
_geom_angle_atom_site_label_2
_geom_angle_atom_site_label_3
_geom_angle
O2 S1 O3 120.81(10)
O2 S1 O1 108.90(8)
O3 S1 O1 103.26(8)
O2 S1 C7 109.52(9)
O3 S1 C7 110.00(9)
O1 S1 C7 102.67(8)
C1 O1 S1 118.81(10)
O4 N1 O5 122.08(16)
O4 N1 C3 119.09(16)
O5 N1 C3 118.82(16)
C4 O6 H6 108(2)
C2 C1 C6 121.52(16)
C2 C1 O1 119.72(15)
C6 C1 O1 118.62(15)
C1 C2 C3 118.47(16)
C1 C2 H2 120.8
C3 C2 H2 120.8
C2 C3 C4 121.62(16)
C2 C3 N1 117.12(16)
C4 C3 N1 121.25(16)
O6 C4 C5 116.83(16)
O6 C4 C3 125.48(16)
C5 C4 C3 117.69(16)
C6 C5 C4 121.05(17)
C6 C5 H5A 119.5
C4 C5 H5A 119.5
C5 C6 C1 119.61(16)
C5 C6 H6A 120.2
C1 C6 H6A 120.2
C8 C7 C12 121.72(18)
C8 C7 S1 119.66(15)
C12 C7 S1 118.53(15)
C7 C8 C9 118.6(2)
C7 C8 H8 120.7
C9 C8 H8 120.7
C10 C9 C8 120.4(2)
C10 C9 H9 119.8
C8 C9 H9 119.8
C9 C10 C11 120.5(2)
C9 C10 H10 119.7
C11 C10 H10 119.7
C10 C11 C12 120.0(2)
C10 C11 H11 120.0
C12 C11 H11 120.0
C7 C12 C11 118.8(2)
C7 C12 H12 120.6
C11 C12 H12 120.6

loop_
_geom_bond_atom_site_label_1
_geom_bond_atom_site_label_2
_geom_bond_distance
S1 O2 1.4153(16)
S1 O3 1.4164(15)
S1 O1 1.5928(13)
S1 C7 1.7522(18)
O1 C1 1.409(2)
N1 O4 1.216(2)
N1 O5 1.228(2)
N1 C3 1.451(2)
O6 C4 1.340(2)
O6 H6 0.825(10)
C1 C2 1.364(2)
C1 C6 1.386(3)
C2 C3 1.388(2)
C2 H2 0.9300
C3 C4 1.398(3)
C4 C5 1.395(2)
C5 C6 1.367(2)
C5 H5A 0.9300
C6 H6A 0.9300
C7 C8 1.379(3)
C7 C12 1.379(3)
C8 C9 1.382(3)
C8 H8 0.9300
C9 C10 1.369(3)
C9 H9 0.9300
C10 C11 1.379(4)
C10 H10 0.9300
C11 C12 1.379(3)
C11 H11 0.9300
C12 H12 0.9300

loop_
_geom_hbond_atom_site_label_D
_geom_hbond_atom_site_label_H
_geom_hbond_atom_site_label_A
_geom_hbond_site_symmetry_A
_geom_hbond_distance_DH
_geom_hbond_distance_HA
_geom_hbond_distance_DA
_geom_hbond_angle_DHA
_geom_hbond_publ_flag
O6 H6 O5 . 0.825(10) 1.922(19) 2.617(2) 141(3) yes
O6 H6 O3 1_445 0.825(10) 2.35(2) 2.914(2) 126(2) yes

loop_
_geom_torsion_atom_site_label_1
_geom_torsion_atom_site_label_2
_geom_torsion_atom_site_label_3
_geom_torsion_atom_site_label_4
_geom_torsion
_geom_torsion_publ_flag
O2 S1 O1 C1 -41.73(14) ?
O3 S1 O1 C1 -171.29(12) ?
C7 S1 O1 C1 74.30(13) yes
S1 O1 C1 C2 -89.09(17) ?
S1 O1 C1 C6 95.08(16) ?
C6 C1 C2 C3 0.0(3) ?
O1 C1 C2 C3 -175.74(14) ?
C1 C2 C3 C4 1.7(3) ?
C1 C2 C3 N1 -177.03(15) ?
O4 N1 C3 C2 3.5(3) ?
O5 N1 C3 C2 -177.21(16) ?
O4 N1 C3 C4 -175.26(17) ?
O5 N1 C3 C4 4.1(3) ?
C2 C3 C4 O6 177.14(16) ?
N1 C3 C4 O6 -4.2(3) ?
C2 C3 C4 C5 -2.5(3) ?
N1 C3 C4 C5 176.20(15) ?
O6 C4 C5 C6 -178.01(16) ?
C3 C4 C5 C6 1.6(3) ?
C4 C5 C6 C1 -0.1(3) ?
C2 C1 C6 C5 -0.8(3) ?
O1 C1 C6 C5 174.98(14) ?
O2 S1 C7 C8 12.27(18) ?
O3 S1 C7 C8 147.29(16) ?
O1 S1 C7 C8 -103.32(16) ?
O2 S1 C7 C12 -171.10(15) ?
O3 S1 C7 C12 -36.08(18) ?
O1 S1 C7 C12 73.31(16) ?
C12 C7 C8 C9 -0.9(3) ?
S1 C7 C8 C9 175.63(15) ?
C7 C8 C9 C10 -0.1(3) ?
C8 C9 C10 C11 0.6(4) ?
C9 C10 C11 C12 -0.1(4) ?
C8 C7 C12 C11 1.4(3) ?
S1 C7 C12 C11 -175.17(16) ?
C10 C11 C12 C7 -0.9(3) ?

loop_
_cod_related_entry_id
_cod_related_entry_database
_cod_related_entry_code
1 ChemSpider 21126454
